data_4310064
loop_
_publ_author_name
'Peter H. Dinolfo'
'Kurt D. Benkstein'
'Charlotte L. Stern'
'Joseph T. Hupp'

_publ_section_title
;
C- and Z-Shaped Coordination Compounds. Synthesis, Structure, and
Spectroelectrochemistry of cis-
and trans-[Re(CO)3(L)]2-2,2'-bisbenzimidizolate with L = 4-Phenylpyridine,
2,4'-Bipyridine, or Pyridine
;
_journal_name_full 'Inorganic Chemistry'
_journal_page_first 8707
_journal_page_last 8714
_journal_paper_doi 10.1021/ic050894u
_journal_volume 44
_journal_year 2005
_chemical_formula_sum 'C30 H18 N6 O6 Re2'
_chemical_formula_weight 930.90
_chemical_name_systematic
; 
 ? 
;
_space_group_IT_number 122
_symmetry_cell_setting tetragonal
_symmetry_space_group_name_Hall 'I -4 2bw'
_symmetry_space_group_name_H-M 'I -4 2 d'
_atom_sites_solution_hydrogens geom
_atom_sites_solution_primary direct
_atom_sites_solution_secondary difmap
_audit_creation_method SHELXL-97
_cell_angle_alpha 90.00
_cell_angle_beta 90.00
_cell_angle_gamma 90.00
_cell_formula_units_Z 8
_cell_length_a 14.6968(18)
_cell_length_b 14.6968(18)
_cell_length_c 26.136(5)
_cell_measurement_temperature 153(2)
_cell_volume 5645.3(15)
_computing_cell_refinement 'Bruker SMART'
_computing_data_collection 'Bruker SMART'
_computing_data_reduction 'Bruker SHELXTL'
_computing_molecular_graphics 'Bruker SHELXTL'
_computing_publication_material 'Bruker SHELXTL'
_computing_structure_refinement 'SHELXL-97 (Sheldrick, 1997)'
_computing_structure_solution 'SHELXS-97 (Sheldrick, 1990)'
_diffrn_ambient_temperature 153(2)
_diffrn_measured_fraction_theta_full 0.997
_diffrn_measured_fraction_theta_max 0.997
_diffrn_measurement_device_type 'CCD area detector'
_diffrn_measurement_method 'omega scans'
_diffrn_radiation_monochromator graphite
_diffrn_radiation_source 'fine-focus sealed tube'
_diffrn_radiation_type MoK\a
_diffrn_radiation_wavelength 0.71073
_diffrn_reflns_av_R_equivalents 0.0837
_diffrn_reflns_av_sigmaI/netI 0.0441
_diffrn_reflns_limit_h_max 19
_diffrn_reflns_limit_h_min -19
_diffrn_reflns_limit_k_max 19
_diffrn_reflns_limit_k_min -19
_diffrn_reflns_limit_l_max 34
_diffrn_reflns_limit_l_min -34
_diffrn_reflns_number 25307
_diffrn_reflns_theta_full 28.30
_diffrn_reflns_theta_max 28.30
_diffrn_reflns_theta_min 1.59
_exptl_absorpt_coefficient_mu 8.626
_exptl_absorpt_correction_T_max 0.68422
_exptl_absorpt_correction_T_min 0.50721
_exptl_absorpt_correction_type integration
_exptl_crystal_colour colorless
_exptl_crystal_density_diffrn 2.191
_exptl_crystal_density_method 'not measured'
_exptl_crystal_description polyhedron
_exptl_crystal_F_000 3504
_exptl_crystal_size_max 0.08
_exptl_crystal_size_mid 0.08
_exptl_crystal_size_min 0.05
_refine_diff_density_max 1.353
_refine_diff_density_min -0.691
_refine_diff_density_rms 0.148
_refine_ls_abs_structure_details 'Flack H D (1983), Acta Cryst. A39, 876-881'
_refine_ls_abs_structure_Flack -0.026(13)
_refine_ls_extinction_method none
_refine_ls_goodness_of_fit_ref 1.063
_refine_ls_hydrogen_treatment mixed
_refine_ls_matrix_type full
_refine_ls_number_parameters 199
_refine_ls_number_reflns 3464
_refine_ls_number_restraints 0
_refine_ls_restrained_S_all 1.063
_refine_ls_R_factor_all 0.0359
_refine_ls_R_factor_gt 0.0286
_refine_ls_shift/su_max 0.000
_refine_ls_shift/su_mean 0.000
_refine_ls_structure_factor_coef Fsqd
_refine_ls_weighting_details 'calc w=1/[\s^2^(Fo^2^)+(0.0278P)^2^+0.0000P] where P=(Fo^2^+2Fc^2^)/3'
_refine_ls_weighting_scheme calc
_refine_ls_wR_factor_gt 0.0571
_refine_ls_wR_factor_ref 0.0594
_reflns_number_gt 3093
_reflns_number_total 3464
_reflns_threshold_expression >2sigma(I)
_cod_data_source_file ic050894usi20050602_034818_3.cif
_cod_data_source_block 3cis
_cod_depositor_comments
;
The following automatic conversions were performed:
'_symmetry_cell_setting' value 'Tetragonal' changed to 'tetragonal'
according to '/home/saulius/struct/CIF-dictionaries/cif_core.dic'
dictionary named 'cif_core.dic' version 2.4.1 from 2010-06-29.

Automatic conversion script
Id: cif_fix_enum 1527 2010-12-29 10:47:43Z saulius 
;
_cod_original_cell_volume 5645.3(14)
_cod_database_code 4310064

loop_
_symmetry_equiv_pos_as_xyz
'x, y, z'
'-x, y+1/2, -z+1/4'
'-x, -y, z'
'x, -y+1/2, -z+1/4'
'-y, x, -z'
'y, x+1/2, z+1/4'
'y, -x, -z'
'-y, -x+1/2, z+1/4'
'x+1/2, y+1/2, z+1/2'
'-x+1/2, y+1, -z+3/4'
'-x+1/2, -y+1/2, z+1/2'
'x+1/2, -y+1, -z+3/4'
'-y+1/2, x+1/2, -z+1/2'
'y+1/2, x+1, z+3/4'
'y+1/2, -x+1/2, -z+1/2'
'-y+1/2, -x+1, z+3/4'

loop_
_atom_site_label
_atom_site_type_symbol
_atom_site_fract_x
_atom_site_fract_y
_atom_site_fract_z
_atom_site_U_iso_or_equiv
_atom_site_adp_type
_atom_site_occupancy
_atom_site_symmetry_multiplicity
_atom_site_calc_flag
_atom_site_refinement_flags
_atom_site_disorder_assembly
_atom_site_disorder_group
Re1 Re 0.188560(15) 0.456243(16) 0.059006(9) 0.02096(7) Uani 1 1 d . . .
N1 N 0.0548(3) 0.3909(3) 0.06639(19) 0.0205(10) Uani 1 1 d . . .
N2 N -0.0962(3) 0.4247(3) 0.06555(18) 0.0193(10) Uani 1 1 d . . .
N3 N 0.1511(3) 0.4618(3) -0.02265(17) 0.0220(10) Uani 1 1 d . . .
O1 O 0.2326(3) 0.4559(4) 0.17410(17) 0.0371(11) Uani 1 1 d . . .
O2 O 0.3620(3) 0.5567(4) 0.02651(18) 0.0465(13) Uani 1 1 d . . .
O3 O 0.2910(3) 0.2753(3) 0.0534(2) 0.0430(12) Uani 1 1 d . . .
C1 C 0.2159(4) 0.4559(4) 0.1312(2) 0.0263(13) Uani 1 1 d . . .
C2 C 0.2969(4) 0.5212(5) 0.0414(2) 0.0304(15) Uani 1 1 d . . .
C3 C 0.2525(4) 0.3433(5) 0.0540(3) 0.0290(13) Uani 1 1 d . . .
C4 C -0.0119(4) 0.4533(4) 0.0683(2) 0.0218(12) Uani 1 1 d . . .
C5 C -0.0875(4) 0.3300(4) 0.0613(2) 0.0218(12) Uani 1 1 d . . .
C6 C -0.1508(4) 0.2608(4) 0.0573(2) 0.0264(13) Uani 1 1 d . . .
H6 H -0.2142 0.2735 0.0577 0.032 Uiso 1 1 calc R . .
C7 C -0.1191(4) 0.1717(4) 0.0527(2) 0.0265(14) Uani 1 1 d . . .
H7 H -0.1615 0.1232 0.0491 0.032 Uiso 1 1 calc R . .
C8 C -0.0272(5) 0.1530(4) 0.0531(2) 0.0300(14) Uani 1 1 d . . .
H8 H -0.0078 0.0916 0.0501 0.036 Uiso 1 1 calc R . .
C9 C 0.0370(5) 0.2197(4) 0.0579(2) 0.0265(13) Uani 1 1 d . . .
H9 H 0.1000 0.2054 0.0589 0.032 Uiso 1 1 calc R . .
C10 C 0.0072(4) 0.3096(4) 0.0612(2) 0.0208(11) Uani 1 1 d . . .
C11 C 0.1407(5) 0.3853(4) -0.0508(3) 0.0295(14) Uani 1 1 d . . .
H11 H 0.1426 0.3281 -0.0338 0.035 Uiso 1 1 calc R . .
C12 C 0.1274(5) 0.3867(5) -0.1033(3) 0.0339(15) Uani 1 1 d . . .
H12 H 0.1194 0.3316 -0.1218 0.041 Uiso 1 1 calc R . .
C13 C 0.1259(5) 0.4689(5) -0.1281(2) 0.0357(16) Uani 1 1 d . . .
H13 H 0.1197 0.4714 -0.1642 0.043 Uiso 1 1 calc R . .
C14 C 0.1335(5) 0.5481(5) -0.0998(2) 0.0324(14) Uani 1 1 d . . .
H14 H 0.1303 0.6059 -0.1160 0.039 Uiso 1 1 calc R . .
C15 C 0.1458(4) 0.5413(4) -0.0473(2) 0.0266(14) Uani 1 1 d . . .
H15 H 0.1507 0.5958 -0.0279 0.032 Uiso 1 1 calc R . .

loop_
_atom_site_aniso_label
_atom_site_aniso_U_11
_atom_site_aniso_U_22
_atom_site_aniso_U_33
_atom_site_aniso_U_23
_atom_site_aniso_U_13
_atom_site_aniso_U_12
Re1 0.01691(12) 0.02134(13) 0.02464(10) -0.00421(10) -0.00207(10) 0.00065(9)
N1 0.022(2) 0.014(2) 0.026(3) -0.0011(19) -0.003(2) 0.0043(19)
N2 0.015(2) 0.023(2) 0.020(3) 0.000(2) 0.0049(19) -0.0061(19)
N3 0.018(2) 0.020(2) 0.028(2) -0.008(2) -0.0015(18) -0.003(2)
O1 0.041(3) 0.041(3) 0.030(2) -0.008(2) -0.003(2) 0.005(2)
O2 0.033(3) 0.068(4) 0.038(3) -0.010(3) 0.003(2) -0.018(3)
O3 0.038(3) 0.034(3) 0.057(3) -0.007(2) -0.006(2) 0.021(2)
C1 0.028(3) 0.020(3) 0.031(3) -0.003(3) 0.001(2) 0.004(2)
C2 0.027(4) 0.045(4) 0.020(3) -0.004(3) -0.009(2) -0.003(3)
C3 0.024(3) 0.032(3) 0.031(3) -0.008(3) -0.004(3) -0.002(3)
C4 0.014(2) 0.027(3) 0.024(3) -0.001(3) -0.001(2) 0.003(2)
C5 0.027(3) 0.019(3) 0.020(3) 0.000(2) 0.002(2) -0.004(2)
C6 0.019(3) 0.031(3) 0.028(3) 0.007(3) -0.001(3) -0.008(2)
C7 0.038(4) 0.020(3) 0.022(3) 0.002(2) 0.000(3) -0.014(3)
C8 0.042(4) 0.016(3) 0.032(3) 0.007(2) 0.001(3) 0.003(3)
C9 0.033(3) 0.023(3) 0.023(3) -0.003(2) -0.002(3) 0.007(3)
C10 0.023(3) 0.016(2) 0.023(3) 0.005(3) -0.006(2) -0.002(2)
C11 0.034(4) 0.023(3) 0.032(4) -0.004(3) -0.002(3) 0.000(3)
C12 0.041(4) 0.029(3) 0.032(4) -0.006(3) -0.009(3) -0.003(3)
C13 0.043(4) 0.038(4) 0.026(3) -0.003(3) -0.001(3) -0.010(3)
C14 0.039(4) 0.029(3) 0.030(3) 0.003(3) -0.001(3) -0.006(3)
C15 0.030(3) 0.016(3) 0.034(4) -0.007(3) 0.008(3) -0.005(3)

loop_
_atom_type_symbol
_atom_type_description
_atom_type_scat_dispersion_real
_atom_type_scat_dispersion_imag
_atom_type_scat_source
C C 0.0033 0.0016 'International Tables Vol C Tables 4.2.6.8 and 6.1.1.4'
H H 0.0000 0.0000 'International Tables Vol C Tables 4.2.6.8 and 6.1.1.4'
N N 0.0061 0.0033 'International Tables Vol C Tables 4.2.6.8 and 6.1.1.4'
O O 0.0106 0.0060 'International Tables Vol C Tables 4.2.6.8 and 6.1.1.4'
Re Re -1.0185 7.2310 'International Tables Vol C Tables 4.2.6.8 and 6.1.1.4'

loop_
_geom_angle_atom_site_label_1
_geom_angle_atom_site_label_2
_geom_angle_atom_site_label_3
_geom_angle
_geom_angle_site_symmetry_1
_geom_angle_site_symmetry_3
_geom_angle_publ_flag
C3 Re1 C2 90.5(3) . . ?
C3 Re1 C1 87.9(3) . . ?
C2 Re1 C1 93.7(3) . . ?
C3 Re1 N1 93.8(2) . . ?
C2 Re1 N1 169.9(2) . . ?
C1 Re1 N1 95.7(2) . . ?
C3 Re1 N3 95.0(2) . . ?
C2 Re1 N3 87.5(2) . . ?
C1 Re1 N3 176.9(2) . . ?
N1 Re1 N3 82.98(17) . . ?
C3 Re1 N2 171.7(2) . 3_565 ?
C2 Re1 N2 97.7(2) . 3_565 ?
C1 Re1 N2 93.1(2) . 3_565 ?
N1 Re1 N2 77.92(16) . 3_565 ?
N3 Re1 N2 83.86(17) . 3_565 ?
C4 N1 C10 102.8(5) . . ?
C4 N1 Re1 111.0(4) . . ?
C10 N1 Re1 144.8(4) . . ?
C4 N2 C5 103.6(5) . . ?
C4 N2 Re1 109.3(4) . 3_565 ?
C5 N2 Re1 146.3(4) . 3_565 ?
C15 N3 C11 117.4(5) . . ?
C15 N3 Re1 120.8(4) . . ?
C11 N3 Re1 121.6(4) . . ?
O1 C1 Re1 179.6(6) . . ?
O2 C2 Re1 173.9(6) . . ?
O3 C3 Re1 176.8(6) . . ?
N2 C4 N1 118.0(5) . . ?
N2 C4 C4 123.0(6) . 3_565 ?
N1 C4 C4 118.7(6) . 3_565 ?
C6 C5 N2 132.4(5) . . ?
C6 C5 C10 120.2(5) . . ?
N2 C5 C10 107.3(5) . . ?
C5 C6 C7 118.2(5) . . ?
C5 C6 H6 120.9 . . ?
C7 C6 H6 120.9 . . ?
C8 C7 C6 120.9(6) . . ?
C8 C7 H7 119.5 . . ?
C6 C7 H7 119.5 . . ?
C9 C8 C7 122.3(6) . . ?
C9 C8 H8 118.8 . . ?
C7 C8 H8 118.8 . . ?
C8 C9 C10 117.9(6) . . ?
C8 C9 H9 121.1 . . ?
C10 C9 H9 121.1 . . ?
N1 C10 C9 131.3(5) . . ?
N1 C10 C5 108.2(5) . . ?
C9 C10 C5 120.4(5) . . ?
N3 C11 C12 122.8(6) . . ?
N3 C11 H11 118.6 . . ?
C12 C11 H11 118.6 . . ?
C13 C12 C11 118.9(6) . . ?
C13 C12 H12 120.5 . . ?
C11 C12 H12 120.5 . . ?
C12 C13 C14 119.2(6) . . ?
C12 C13 H13 120.4 . . ?
C14 C13 H13 120.4 . . ?
C13 C14 C15 118.6(6) . . ?
C13 C14 H14 120.7 . . ?
C15 C14 H14 120.7 . . ?
N3 C15 C14 123.1(6) . . ?
N3 C15 H15 118.4 . . ?
C14 C15 H15 118.4 . . ?

loop_
_geom_bond_atom_site_label_1
_geom_bond_atom_site_label_2
_geom_bond_distance
_geom_bond_site_symmetry_2
_geom_bond_publ_flag
Re1 C3 1.912(6) . ?
Re1 C2 1.912(7) . ?
Re1 C1 1.929(6) . ?
Re1 N1 2.196(5) . ?
Re1 N3 2.205(5) . ?
Re1 N2 2.220(5) 3_565 ?
N1 C4 1.343(7) . ?
N1 C10 1.391(7) . ?
N2 C4 1.310(7) . ?
N2 C5 1.403(7) . ?
N2 Re1 2.220(5) 3_565 ?
N3 C15 1.336(8) . ?
N3 C11 1.352(8) . ?
O1 C1 1.148(7) . ?
O2 C2 1.157(8) . ?
O3 C3 1.149(7) . ?
C4 C4 1.418(12) 3_565 ?
C5 C6 1.382(8) . ?
C5 C10 1.423(8) . ?
C6 C7 1.395(9) . ?
C6 H6 0.9500 . ?
C7 C8 1.378(9) . ?
C7 H7 0.9500 . ?
C8 C9 1.368(8) . ?
C8 H8 0.9500 . ?
C9 C10 1.395(8) . ?
C9 H9 0.9500 . ?
C11 C12 1.387(9) . ?
C11 H11 0.9500 . ?
C12 C13 1.371(9) . ?
C12 H12 0.9500 . ?
C13 C14 1.384(9) . ?
C13 H13 0.9500 . ?
C14 C15 1.389(8) . ?
C14 H14 0.9500 . ?
C15 H15 0.9500 . ?
